data_1567936
loop_
_publ_author_name
'Sieg, Gr\'egoire'
'M\"uller, Igor'
'Wei\&ser, Kilian'
'Werncke, Gunnar'

_publ_section_title
;
 Taming the Stilbene Radical Anion
;
_journal_name_full 'Chemical Science'
_journal_paper_doi 10.1039/D2SC04451J
_journal_year 2022
_chemical_formula_moiety 'C55 H112 Fe K2 N3 O13 Si6'
_chemical_formula_sum 'C55 H112 Fe K2 N3 O13 Si6'
_chemical_formula_weight 1326.06
_space_group_crystal_system triclinic
_space_group_IT_number 2
_space_group_name_Hall '-P 1'
_space_group_name_H-M_alt 'P -1'
_atom_sites_solution_hydrogens geom
_atom_sites_solution_primary dual
_audit_creation_date 2022-05-05
_audit_creation_method
;
Olex2 1.3-alpha
(compiled 2019.07.11 svn.r3635 for OlexSys, GUI svn.r5848)
;
_audit_update_record
;
2022-06-13 deposited with the CCDC.	2022-11-09 downloaded from the CCDC.
;
_cell_angle_alpha 80.4780(10)
_cell_angle_beta 84.3760(10)
_cell_angle_gamma 84.0040(10)
_cell_formula_units_Z 2
_cell_length_a 10.7165(3)
_cell_length_b 17.9760(4)
_cell_length_c 19.6298(4)
_cell_measurement_reflns_used 9985
_cell_measurement_temperature 100.0
_cell_measurement_theta_max 30.82
_cell_measurement_theta_min 2.24
_cell_volume 3696.40(15)
_computing_cell_refinement 'SAINT V8.38A (?, 2016)'
_computing_data_reduction 'SAINT V8.38A (?, 2016)'
_computing_molecular_graphics 'Olex2 1.3-alpha (Dolomanov et al., 2009)'
_computing_publication_material 'Olex2 1.3-alpha (Dolomanov et al., 2009)'
_computing_structure_refinement 'XL n/a (Sheldrick, 2008)'
_computing_structure_solution 'XT n/a (Sheldrick, 2015)'
_diffrn_ambient_temperature 100.0
_diffrn_measured_fraction_theta_full 0.999
_diffrn_measured_fraction_theta_max 0.836
_diffrn_measurement_device_type 'Bruker APEX-II CCD'
_diffrn_measurement_method '\f and \w scans'
_diffrn_radiation_type MoK\a
_diffrn_radiation_wavelength 0.71073
_diffrn_reflns_av_R_equivalents 0.0392
_diffrn_reflns_av_unetI/netI 0.0521
_diffrn_reflns_Laue_measured_fraction_full 0.999
_diffrn_reflns_Laue_measured_fraction_max 0.836
_diffrn_reflns_limit_h_max 16
_diffrn_reflns_limit_h_min -16
_diffrn_reflns_limit_k_max 27
_diffrn_reflns_limit_k_min -26
_diffrn_reflns_limit_l_max 29
_diffrn_reflns_limit_l_min -28
_diffrn_reflns_number 87985
_diffrn_reflns_point_group_measured_fraction_full 0.999
_diffrn_reflns_point_group_measured_fraction_max 0.836
_diffrn_reflns_theta_full 25.242
_diffrn_reflns_theta_max 32.363
_diffrn_reflns_theta_min 1.917
_exptl_absorpt_coefficient_mu 0.467
_exptl_absorpt_correction_T_max 0.7464
_exptl_absorpt_correction_T_min 0.7100
_exptl_absorpt_correction_type none
_exptl_absorpt_process_details
;
SADABS-2016/2 (Bruker,2016/2) was used for absorption correction.
wR2(int) was 0.0866 before and 0.0504 after correction.
The Ratio of minimum to maximum transmission is 0.9512.
The \l/2 correction factor is Not present.
;
_exptl_crystal_colour 'dark blue'
_exptl_crystal_colour_modifier dark
_exptl_crystal_colour_primary blue
_exptl_crystal_density_diffrn 1.191
_exptl_crystal_description rhombohedral
_exptl_crystal_F_000 1430
_exptl_crystal_size_max 0.519
_exptl_crystal_size_mid 0.15
_exptl_crystal_size_min 0.13
_refine_diff_density_max 0.656
_refine_diff_density_min -0.397
_refine_diff_density_rms 0.074
_refine_ls_extinction_method none
_refine_ls_goodness_of_fit_ref 1.075
_refine_ls_hydrogen_treatment constr
_refine_ls_matrix_type full
_refine_ls_number_parameters 902
_refine_ls_number_reflns 22101
_refine_ls_number_restraints 60
_refine_ls_restrained_S_all 1.076
_refine_ls_R_factor_all 0.0584
_refine_ls_R_factor_gt 0.0345
_refine_ls_shift/su_max 0.003
_refine_ls_shift/su_mean 0.000
_refine_ls_structure_factor_coef Fsqd
_refine_ls_weighting_details 'w=1/[\s^2^(Fo^2^)+(0.0482P)^2^] where P=(Fo^2^+2Fc^2^)/3'
_refine_ls_weighting_scheme calc
_refine_ls_wR_factor_gt 0.0868
_refine_ls_wR_factor_ref 0.0918
_reflns_Friedel_coverage 0.000
_reflns_number_gt 16122
_reflns_number_total 22101
_reflns_threshold_expression 'I > 2\s(I)'
_cod_data_source_file d2sc04451j2.cif
_cod_data_source_block 2
_cod_database_code 1567936
_shelx_shelxl_version_number 2016/6
_shelx_space_group_comment
;
The symmetry employed for this shelxl refinement is uniquely defined
by the following loop, which should always be used as a source of
symmetry information in preference to the above space-group names.
They are only intended as comments.
;
_olex2_refinement_description
;
1. Fixed Uiso
 At 1.2 times of:
  All C(H) groups, All C(H,H) groups
 At 1.5 times of:
  All C(H,H,H) groups
2. Restrained distances
 K2-O8 \\sim K2-O14
 with sigma of 0.04
 K2-O9 \\sim K2-O15
 with sigma of 0.04
 K2-O10 \\sim K2-O16
 with sigma of 0.04
 K2-O11 \\sim K2-O17
 with sigma of 0.04
 K2-O12 \\sim K2-O18
 with sigma of 0.04
 K2-O13 \\sim K2-O19
 with sigma of 0.04
 K2-C44 \\sim K2-C56
 with sigma of 0.04
 K2-C45 \\sim K2-C57
 with sigma of 0.04
 K2-C46 \\sim K2-C58
 with sigma of 0.04
 K2-C47 \\sim K2-C59
 with sigma of 0.04
 K2-C48 \\sim K2-C60
 with sigma of 0.04
 K2-C49 \\sim K2-C61
 with sigma of 0.04
 K2-C50 \\sim K2-C62
 with sigma of 0.04
 K2-C51 \\sim K2-C63
 with sigma of 0.04
 K2-C52 \\sim K2-C64
 with sigma of 0.04
 K2-C53 \\sim K2-C65
 with sigma of 0.04
 K2-C54 \\sim K2-C66
 with sigma of 0.04
 K2-C55 \\sim K2-C67
 with sigma of 0.04
 O8-O9 \\sim O14-O15
 with sigma of 0.04
 O8-C46 \\sim O14-C58
 with sigma of 0.04
 O8-C47 \\sim O14-C59
 with sigma of 0.04
 O8-C52 \\sim O14-C64
 with sigma of 0.04
 O8-C53 \\sim O14-C65
 with sigma of 0.04
 O9-C45 \\sim O15-C57
 with sigma of 0.04
 O9-C46 \\sim O15-C58
 with sigma of 0.04
 O9-C49 \\sim O15-C61
 with sigma of 0.04
 O9-C53 \\sim O15-C65
 with sigma of 0.04
 O10-C45 \\sim O16-C57
 with sigma of 0.04
 O10-C49 \\sim O16-C61
 with sigma of 0.04
 O10-C50 \\sim O16-C62
 with sigma of 0.04
 O10-C51 \\sim O16-C63
 with sigma of 0.04
 O11-O13 \\sim O17-O19
 with sigma of 0.04
 O11-C44 \\sim O17-C56
 with sigma of 0.04
 O11-C47 \\sim O17-C59
 with sigma of 0.04
 O11-C52 \\sim O17-C64
 with sigma of 0.04
 O11-C54 \\sim O17-C66
 with sigma of 0.04
 O12-C48 \\sim O18-C60
 with sigma of 0.04
 O12-C50 \\sim O18-C62
 with sigma of 0.04
 O12-C51 \\sim O18-C63
 with sigma of 0.04
 O12-C55 \\sim O18-C67
 with sigma of 0.04
 O13-C44 \\sim O19-C56
 with sigma of 0.04
 O13-C48 \\sim O19-C60
 with sigma of 0.04
 O13-C54 \\sim O19-C66
 with sigma of 0.04
 O13-C55 \\sim O19-C67
 with sigma of 0.04
 C44-C54 \\sim C56-C66
 with sigma of 0.04
 C44-C55 \\sim C56-C67
 with sigma of 0.04
 C45-C49 \\sim C57-C61
 with sigma of 0.04
 C45-C53 \\sim C57-C65
 with sigma of 0.04
 C46-C52 \\sim C58-C64
 with sigma of 0.04
 C46-C53 \\sim C58-C65
 with sigma of 0.04
 C47-C52 \\sim C59-C64
 with sigma of 0.04
 C47-C54 \\sim C59-C66
 with sigma of 0.04
 C48-C51 \\sim C60-C63
 with sigma of 0.04
 C48-C55 \\sim C60-C67
 with sigma of 0.04
 C49-C50 \\sim C61-C62
 with sigma of 0.04
 C49-C51 \\sim C61-C63
 with sigma of 0.04
 C49-C53 \\sim C61-C65
 with sigma of 0.04
 C50-C51 \\sim C62-C63
 with sigma of 0.04
 C51-C55 \\sim C63-C67
 with sigma of 0.04
 C52-C53 \\sim C64-C65
 with sigma of 0.04
3. Others
 Sof(O14)=Sof(O15)=Sof(O16)=Sof(O17)=Sof(O18)=Sof(O19)=Sof(C56)=Sof(H56A)=
 Sof(H56B)=Sof(C57)=Sof(H57A)=Sof(H57B)=Sof(C58)=Sof(H58A)=Sof(H58B)=Sof(C59)=
 Sof(H59A)=Sof(H59B)=Sof(C60)=Sof(H60A)=Sof(H60B)=Sof(C61)=Sof(H61A)=Sof(H61B)=
 Sof(C62)=Sof(H62A)=Sof(H62B)=Sof(C63)=Sof(H63A)=Sof(H63B)=Sof(C64)=Sof(H64A)=
 Sof(H64B)=Sof(C65)=Sof(H65A)=Sof(H65B)=Sof(C66)=Sof(H66A)=Sof(H66B)=Sof(C67)=
 Sof(H67A)=Sof(H67B)=1-FVAR(1)
 Sof(O8)=Sof(O9)=Sof(O10)=Sof(O11)=Sof(O12)=Sof(O13)=Sof(C44)=Sof(H44A)=
 Sof(H44B)=Sof(C45)=Sof(H45A)=Sof(H45B)=Sof(C46)=Sof(H46A)=Sof(H46B)=Sof(C47)=
 Sof(H47A)=Sof(H47B)=Sof(C48)=Sof(H48A)=Sof(H48B)=Sof(C49)=Sof(H49A)=Sof(H49B)=
 Sof(C50)=Sof(H50A)=Sof(H50B)=Sof(C51)=Sof(H51A)=Sof(H51B)=Sof(C52)=Sof(H52A)=
 Sof(H52B)=Sof(C53)=Sof(H53A)=Sof(H53B)=Sof(C54)=Sof(H54A)=Sof(H54B)=Sof(C55)=
 Sof(H55A)=Sof(H55B)=FVAR(1)
4.a Secondary CH2 refined with riding coordinates:
 C8(H8A,H8B), C15(H15A,H15B), C4(H4A,H4B), C5(H5A,H5B), C7(H7A,H7B), C9(H9A,
 H9B), C10(H10A,H10B), C12(H12A,H12B), C13(H13A,H13B), C17(H17A,H17B), C18(H18A,
 H18B), C26(H26A,H26B), C44(H44A,H44B), C45(H45A,H45B), C46(H46A,H46B),
 C47(H47A,H47B), C48(H48A,H48B), C49(H49A,H49B), C50(H50A,H50B), C51(H51A,H51B),
  C52(H52A,H52B), C53(H53A,H53B), C54(H54A,H54B), C55(H55A,H55B), C56(H56A,
 H56B), C57(H57A,H57B), C58(H58A,H58B), C59(H59A,H59B), C60(H60A,H60B),
 C61(H61A,H61B), C62(H62A,H62B), C63(H63A,H63B), C64(H64A,H64B), C65(H65A,H65B),
  C66(H66A,H66B), C67(H67A,H67B)
4.b Aromatic/amide H refined with riding coordinates:
 C16(H16), C20(H20), C23(H23), C29(H29), C30(H30), C31(H31), C34(H34),
 C38(H38), C39(H39), C40(H40)
4.c Idealised Me refined as rotating group:
 C6(H6A,H6B,H6C), C11(H11A,H11B,H11C), C14(H14A,H14B,H14C), C19(H19A,H19B,
 H19C), C21(H21A,H21B,H21C), C22(H22A,H22B,H22C), C24(H24A,H24B,H24C), C25(H25A,
 H25B,H25C), C27(H27A,H27B,H27C), C28(H28A,H28B,H28C), C32(H32A,H32B,H32C),
 C33(H33A,H33B,H33C), C35(H35A,H35B,H35C), C36(H36A,H36B,H36C), C37(H37A,H37B,
 H37C), C41(H41A,H41B,H41C), C42(H42A,H42B,H42C), C43(H43A,H43B,H43C)
;
_olex2_submission_special_instructions 'No special instructions were received'

loop_
_space_group_symop_operation_xyz
'x, y, z'
'-x, -y, -z'

loop_
_atom_site_label
_atom_site_type_symbol
_atom_site_fract_x
_atom_site_fract_y
_atom_site_fract_z
_atom_site_U_iso_or_equiv
_atom_site_adp_type
_atom_site_occupancy
_atom_site_site_symmetry_order
_atom_site_calc_flag
_atom_site_refinement_flags_posn
_atom_site_refinement_flags_adp
_atom_site_refinement_flags_occupancy
_atom_site_disorder_assembly
_atom_site_disorder_group
Fe01 Fe 0.15001(2) 0.80352(2) 0.77864(2) 0.01431(4) Uani 1 1 d . . . . .
K1 K 0.37186(2) 0.73772(2) 0.13726(2) 0.01736(6) Uani 1 1 d . . . . .
K2 K 0.34245(3) 0.73050(2) 0.41322(2) 0.02369(7) Uani 1 1 d D . . . .
Si04 Si 0.38301(3) 0.80741(2) 0.86608(2) 0.01707(7) Uani 1 1 d . . . . .
Si05 Si -0.02476(3) 0.70928(2) 0.89694(2) 0.01918(8) Uani 1 1 d . . . . .
Si06 Si 0.22150(3) 0.95182(2) 0.82783(2) 0.01811(7) Uani 1 1 d . . . . .
Si07 Si 0.15342(4) 0.62594(2) 0.80276(2) 0.02194(8) Uani 1 1 d . . . . .
Si08 Si 0.21931(4) 0.86877(2) 0.62032(2) 0.02271(8) Uani 1 1 d . . . . .
Si09 Si -0.04926(4) 0.83934(2) 0.66703(2) 0.02962(9) Uani 1 1 d . . . . .
O6 O 0.43464(8) 0.59428(5) 0.09454(4) 0.02014(18) Uani 1 1 d . . . . .
O2 O 0.55651(8) 0.84401(5) 0.10136(4) 0.02019(18) Uani 1 1 d . . . . .
O3 O 0.30086(8) 0.89523(5) 0.09458(4) 0.02015(18) Uani 1 1 d . . . . .
O4 O 0.61552(8) 0.69961(5) 0.06529(4) 0.01868(18) Uani 1 1 d . . . . .
O5 O 0.11501(8) 0.79618(5) 0.14297(4) 0.02151(19) Uani 1 1 d . . . . .
O1 O 0.37075(9) 0.71444(5) 0.27801(4) 0.0249(2) Uani 1 1 d . . . . .
O7 O 0.18466(8) 0.64777(5) 0.11758(4) 0.02193(19) Uani 1 1 d . . . . .
N1 N 0.08483(9) 0.70814(6) 0.82782(5) 0.0175(2) Uani 1 1 d . . . . .
N2 N 0.26140(9) 0.85854(6) 0.82427(5) 0.0161(2) Uani 1 1 d . . . . .
N3 N 0.10333(10) 0.84304(6) 0.68302(5) 0.0197(2) Uani 1 1 d . . . . .
C6 C 0.19057(13) 0.97113(7) 0.91981(6) 0.0219(3) Uani 1 1 d . . . . .
H6A H 0.112546 0.949908 0.940688 0.033 Uiso 1 1 calc R U . . .
H6B H 0.182260 1.025927 0.919902 0.033 Uiso 1 1 calc R U . . .
H6C H 0.260820 0.947598 0.946626 0.033 Uiso 1 1 calc R U . . .
C8 C 0.51539(12) 0.91970(7) 0.07344(7) 0.0226(3) Uani 1 1 d . . . . .
H8A H 0.508087 0.923616 0.023061 0.027 Uiso 1 1 calc R U . . .
H8B H 0.577673 0.954228 0.080245 0.027 Uiso 1 1 calc R U . . .
C15 C 0.17711(12) 0.92163(8) 0.11817(7) 0.0244(3) Uani 1 1 d . . . . .
H15A H 0.154888 0.973367 0.093749 0.029 Uiso 1 1 calc R U . . .
H15B H 0.172610 0.923473 0.168489 0.029 Uiso 1 1 calc R U . . .
O8 O 0.1812(3) 0.85923(15) 0.36507(13) 0.0321(6) Uani 0.614(3) 1 d D . P A 1
C4 C 0.02625(12) 0.74526(8) 0.13443(7) 0.0256(3) Uani 1 1 d . . . . .
H4A H 0.011990 0.749893 0.084776 0.031 Uiso 1 1 calc R U . . .
H4B H -0.055127 0.758127 0.160209 0.031 Uiso 1 1 calc R U . . .
C5 C 0.67613(12) 0.82128(7) 0.06987(7) 0.0224(3) Uani 1 1 d . . . . .
H5A H 0.741404 0.849060 0.084456 0.027 Uiso 1 1 calc R U . . .
H5B H 0.675831 0.833296 0.018812 0.027 Uiso 1 1 calc R U . . .
C1 C 0.44792(12) 0.65329(8) 0.28454(6) 0.0218(3) Uani 1 1 d . . . . .
O9 O 0.0756(3) 0.71903(16) 0.41250(14) 0.0309(6) Uani 0.614(3) 1 d D . P A 1
C7 C 0.64751(12) 0.62002(7) 0.07521(7) 0.0222(3) Uani 1 1 d . . . . .
H7A H 0.655949 0.600774 0.124943 0.027 Uiso 1 1 calc R U . . .
H7B H 0.728811 0.608055 0.048979 0.027 Uiso 1 1 calc R U . . .
C2 C 0.58044(12) 0.65961(8) 0.28947(6) 0.0226(3) Uani 1 1 d . . . . .
C9 C 0.08676(12) 0.86875(8) 0.10405(7) 0.0234(3) Uani 1 1 d . . . . .
H9A H -0.000619 0.888187 0.117253 0.028 Uiso 1 1 calc R U . . .
H9B H 0.093986 0.865245 0.053996 0.028 Uiso 1 1 calc R U . . .
C10 C 0.70536(11) 0.73794(7) 0.09109(7) 0.0205(3) Uani 1 1 d . . . . .
H10A H 0.791153 0.722030 0.072038 0.025 Uiso 1 1 calc R U . . .
H10B H 0.701764 0.725440 0.142251 0.025 Uiso 1 1 calc R U . . .
C11 C 0.32943(13) 0.75979(8) 0.95490(7) 0.0277(3) Uani 1 1 d . . . . .
H11A H 0.293818 0.798191 0.983168 0.042 Uiso 1 1 calc R U . . .
H11B H 0.401306 0.730318 0.976638 0.042 Uiso 1 1 calc R U . . .
H11C H 0.265155 0.725954 0.951315 0.042 Uiso 1 1 calc R U . . .
C12 C 0.54537(12) 0.58358(7) 0.05007(7) 0.0214(3) Uani 1 1 d . . . . .
H12A H 0.530373 0.606876 0.001901 0.026 Uiso 1 1 calc R U . . .
H12B H 0.569930 0.528823 0.050812 0.026 Uiso 1 1 calc R U . . .
C13 C 0.07524(12) 0.66607(8) 0.16091(7) 0.0276(3) Uani 1 1 d . . . . .
H13A H 0.096519 0.662027 0.209420 0.033 Uiso 1 1 calc R U . . .
H13B H 0.010859 0.630765 0.159563 0.033 Uiso 1 1 calc R U . . .
O10 O 0.2134(3) 0.61749(16) 0.50558(14) 0.0369(6) Uani 0.614(3) 1 d D . P A 1
C14 C -0.03977(13) 0.80364(8) 0.92744(7) 0.0255(3) Uani 1 1 d . . . . .
H14A H 0.043142 0.815419 0.937459 0.038 Uiso 1 1 calc R U . . .
H14B H -0.097300 0.801919 0.969568 0.038 Uiso 1 1 calc R U . . .
H14C H -0.073007 0.842853 0.891230 0.038 Uiso 1 1 calc R U . . .
C3 C 0.39372(12) 0.58034(8) 0.29005(6) 0.0224(3) Uani 1 1 d . . . . .
C16 C 0.62380(13) 0.73277(8) 0.27748(6) 0.0274(3) Uani 1 1 d . . . . .
H16 H 0.565855 0.775712 0.265929 0.033 Uiso 1 1 calc R U . . .
C17 C 0.39029(12) 0.94222(7) 0.10887(7) 0.0235(3) Uani 1 1 d . . . . .
H17A H 0.396488 0.936423 0.159493 0.028 Uiso 1 1 calc R U . . .
H17B H 0.363708 0.995941 0.091791 0.028 Uiso 1 1 calc R U . . .
C18 C 0.33504(12) 0.55535(8) 0.07833(7) 0.0237(3) Uani 1 1 d . . . . .
H18A H 0.361105 0.500409 0.082562 0.028 Uiso 1 1 calc R U . . .
H18B H 0.314209 0.574047 0.030085 0.028 Uiso 1 1 calc R U . . .
C19 C 0.23639(14) 0.64105(8) 0.71363(7) 0.0290(3) Uani 1 1 d . . . . .
H19A H 0.176183 0.664570 0.680181 0.044 Uiso 1 1 calc R U . . .
H19B H 0.272732 0.592189 0.701418 0.044 Uiso 1 1 calc R U . . .
H19C H 0.303644 0.674284 0.712690 0.044 Uiso 1 1 calc R U . . .
C20 C 0.45648(14) 0.51471(8) 0.26758(7) 0.0275(3) Uani 1 1 d . . . . .
H20 H 0.541221 0.515911 0.248295 0.033 Uiso 1 1 calc R U . . .
C21 C 0.46788(13) 0.73449(8) 0.81620(7) 0.0266(3) Uani 1 1 d . . . . .
H21A H 0.406447 0.706875 0.799027 0.040 Uiso 1 1 calc R U . . .
H21B H 0.521720 0.698938 0.846537 0.040 Uiso 1 1 calc R U . . .
H21C H 0.519879 0.759476 0.776917 0.040 Uiso 1 1 calc R U . . .
C22 C 0.07381(13) 0.98817(8) 0.78550(7) 0.0275(3) Uani 1 1 d . . . . .
H22A H 0.082159 0.977327 0.737868 0.041 Uiso 1 1 calc R U . . .
H22B H 0.058976 1.042994 0.784882 0.041 Uiso 1 1 calc R U . . .
H22C H 0.002752 0.963268 0.811518 0.041 Uiso 1 1 calc R U . . .
C23 C 0.26663(13) 0.57589(8) 0.31518(7) 0.0276(3) Uani 1 1 d . . . . .
H23 H 0.219086 0.619509 0.328614 0.033 Uiso 1 1 calc R U . . .
C24 C 0.51159(13) 0.86594(8) 0.88002(8) 0.0289(3) Uani 1 1 d . . . . .
H24A H 0.549532 0.888988 0.835037 0.043 Uiso 1 1 calc R U . . .
H24B H 0.576159 0.833420 0.905664 0.043 Uiso 1 1 calc R U . . .
H24C H 0.475927 0.905847 0.906599 0.043 Uiso 1 1 calc R U . . .
C25 C 0.01553(12) 0.63558(8) 0.97383(6) 0.0240(3) Uani 1 1 d . . . . .
H25A H 0.020439 0.584998 0.960723 0.036 Uiso 1 1 calc R U . . .
H25B H -0.049819 0.639458 1.011980 0.036 Uiso 1 1 calc R U . . .
H25C H 0.096885 0.644028 0.988692 0.036 Uiso 1 1 calc R U . . .
C26 C 0.22270(13) 0.56901(7) 0.12750(7) 0.0252(3) Uani 1 1 d . . . . .
H26A H 0.153392 0.540456 0.118627 0.030 Uiso 1 1 calc R U . . .
H26B H 0.244136 0.551726 0.175844 0.030 Uiso 1 1 calc R U . . .
C27 C 0.34229(15) 1.01587(8) 0.78125(7) 0.0302(3) Uani 1 1 d . . . . .
H27A H 0.425327 0.997626 0.797439 0.045 Uiso 1 1 calc R U . . .
H27B H 0.319445 1.067548 0.790914 0.045 Uiso 1 1 calc R U . . .
H27C H 0.344753 1.015678 0.731246 0.045 Uiso 1 1 calc R U . . .
C28 C 0.20214(16) 0.97277(8) 0.58374(7) 0.0369(4) Uani 1 1 d . . . . .
H28A H 0.121995 0.985211 0.562517 0.055 Uiso 1 1 calc R U . . .
H28B H 0.271743 0.984511 0.548608 0.055 Uiso 1 1 calc R U . . .
H28C H 0.203759 1.002640 0.621073 0.055 Uiso 1 1 calc R U . . .
C29 C 0.27429(15) 0.44537(9) 0.30017(7) 0.0355(4) Uani 1 1 d . . . . .
H29 H 0.234846 0.399671 0.304662 0.043 Uiso 1 1 calc R U . . .
C30 C 0.67107(13) 0.59870(9) 0.30909(7) 0.0291(3) Uani 1 1 d . . . . .
H30 H 0.645696 0.548713 0.319497 0.035 Uiso 1 1 calc R U . . .
C31 C 0.20937(15) 0.50919(9) 0.32072(7) 0.0345(3) Uani 1 1 d . . . . .
H31 H 0.124087 0.507525 0.338964 0.041 Uiso 1 1 calc R U . . .
C32 C -0.18663(13) 0.69005(9) 0.87867(8) 0.0341(3) Uani 1 1 d . . . . .
H32A H -0.212299 0.724170 0.837112 0.051 Uiso 1 1 calc R U . . .
H32B H -0.246561 0.698565 0.918242 0.051 Uiso 1 1 calc R U . . .
H32C H -0.185276 0.637413 0.871139 0.051 Uiso 1 1 calc R U . . .
O11 O 0.4352(3) 0.87747(18) 0.37772(12) 0.0353(6) Uani 0.614(3) 1 d D . P A 1
C33 C -0.16398(14) 0.87039(10) 0.73713(8) 0.0415(4) Uani 1 1 d . . . . .
H33A H -0.146729 0.838899 0.781519 0.062 Uiso 1 1 calc R U . . .
H33B H -0.249805 0.865027 0.726587 0.062 Uiso 1 1 calc R U . . .
H33C H -0.155551 0.923514 0.740026 0.062 Uiso 1 1 calc R U . . .
C34 C 0.39849(15) 0.44888(8) 0.27276(8) 0.0339(3) Uani 1 1 d . . . . .
H34 H 0.443780 0.405539 0.257467 0.041 Uiso 1 1 calc R U . . .
C35 C 0.27161(14) 0.57544(8) 0.86365(7) 0.0321(3) Uani 1 1 d . . . . .
H35A H 0.320287 0.612567 0.877986 0.048 Uiso 1 1 calc R U . . .
H35B H 0.328604 0.539759 0.840037 0.048 Uiso 1 1 calc R U . . .
H35C H 0.227364 0.547748 0.904577 0.048 Uiso 1 1 calc R U . . .
C36 C 0.22716(15) 0.81552(9) 0.54509(7) 0.0333(3) Uani 1 1 d . . . . .
H36A H 0.239572 0.761006 0.561798 0.050 Uiso 1 1 calc R U . . .
H36B H 0.297659 0.830808 0.511802 0.050 Uiso 1 1 calc R U . . .
H36C H 0.148362 0.826959 0.522428 0.050 Uiso 1 1 calc R U . . .
C37 C 0.38055(13) 0.85061(9) 0.65173(7) 0.0322(3) Uani 1 1 d . . . . .
H37A H 0.383548 0.876355 0.691741 0.048 Uiso 1 1 calc R U . . .
H37B H 0.442269 0.869938 0.614550 0.048 Uiso 1 1 calc R U . . .
H37C H 0.400325 0.796015 0.665361 0.048 Uiso 1 1 calc R U . . .
O12 O 0.4782(3) 0.62299(16) 0.50384(12) 0.0408(6) Uani 0.614(3) 1 d D . P A 1
C38 C 0.79511(14) 0.60987(10) 0.31353(8) 0.0364(4) Uani 1 1 d . . . . .
H38 H 0.853511 0.567455 0.326149 0.044 Uiso 1 1 calc R U . . .
C39 C 0.74870(14) 0.74319(9) 0.28219(7) 0.0331(3) Uani 1 1 d . . . . .
H39 H 0.774906 0.793004 0.273177 0.040 Uiso 1 1 calc R U . . .
C40 C 0.83639(14) 0.68214(10) 0.29987(7) 0.0376(4) Uani 1 1 d . . . . .
H40 H 0.922163 0.689525 0.302546 0.045 Uiso 1 1 calc R U . . .
O13 O 0.5550(2) 0.77216(18) 0.47471(12) 0.0376(6) Uani 0.614(3) 1 d D . P A 1
C41 C -0.09726(17) 0.90190(11) 0.58540(8) 0.0478(4) Uani 1 1 d . . . . .
H41A H -0.093478 0.955063 0.590014 0.072 Uiso 1 1 calc R U . . .
H41B H -0.183407 0.893685 0.577674 0.072 Uiso 1 1 calc R U . . .
H41C H -0.039902 0.889547 0.546005 0.072 Uiso 1 1 calc R U . . .
C42 C 0.03997(17) 0.55398(10) 0.80086(9) 0.0443(4) Uani 1 1 d . . . . .
H42A H -0.002035 0.540736 0.847293 0.066 Uiso 1 1 calc R U . . .
H42B H 0.085645 0.508485 0.786020 0.066 Uiso 1 1 calc R U . . .
H42C H -0.023070 0.575052 0.768260 0.066 Uiso 1 1 calc R U . . .
C43 C -0.08592(17) 0.74173(10) 0.65936(9) 0.0500(5) Uani 1 1 d . . . . .
H43A H -0.029242 0.722674 0.622563 0.075 Uiso 1 1 calc R U . . .
H43B H -0.173309 0.743219 0.648060 0.075 Uiso 1 1 calc R U . . .
H43C H -0.074425 0.708163 0.703430 0.075 Uiso 1 1 calc R U . . .
C44 C 0.6147(5) 0.8351(4) 0.4382(3) 0.0450(14) Uani 0.614(3) 1 d D . P A 1
H44A H 0.660737 0.821672 0.395089 0.054 Uiso 0.614(3) 1 calc R U P A 1
H44B H 0.676146 0.849721 0.467018 0.054 Uiso 0.614(3) 1 calc R U P A 1
C45 C 0.0159(4) 0.6746(3) 0.4705(2) 0.0394(9) Uani 0.614(3) 1 d D . P A 1
H45A H -0.068560 0.664450 0.459889 0.047 Uiso 0.614(3) 1 calc R U P A 1
H45B H 0.005666 0.701985 0.510799 0.047 Uiso 0.614(3) 1 calc R U P A 1
C46 C 0.0783(5) 0.8360(3) 0.3363(2) 0.0412(11) Uani 0.614(3) 1 d D . P A 1
H46A H 0.109039 0.805583 0.299292 0.049 Uiso 0.614(3) 1 calc R U P A 1
H46B H 0.024485 0.880685 0.315929 0.049 Uiso 0.614(3) 1 calc R U P A 1
C47 C 0.3481(5) 0.9372(2) 0.3521(2) 0.0442(9) Uani 0.614(3) 1 d D . P A 1
H47A H 0.392490 0.976143 0.319937 0.053 Uiso 0.614(3) 1 calc R U P A 1
H47B H 0.304365 0.961079 0.390905 0.053 Uiso 0.614(3) 1 calc R U P A 1
C48 C 0.5745(5) 0.6479(4) 0.5380(2) 0.0518(14) Uani 0.614(3) 1 d D . P A 1
H48A H 0.635864 0.604475 0.552794 0.062 Uiso 0.614(3) 1 calc R U P A 1
H48B H 0.536769 0.668619 0.579766 0.062 Uiso 0.614(3) 1 calc R U P A 1
C49 C 0.0953(4) 0.6020(2) 0.4870(2) 0.0442(9) Uani 0.614(3) 1 d D . P A 1
H49A H 0.052995 0.568792 0.525836 0.053 Uiso 0.614(3) 1 calc R U P A 1
H49B H 0.107685 0.575421 0.446191 0.053 Uiso 0.614(3) 1 calc R U P A 1
C50 C 0.2992(5) 0.5510(2) 0.5171(2) 0.0466(11) Uani 0.614(3) 1 d D . P A 1
H50A H 0.327610 0.533343 0.472467 0.056 Uiso 0.614(3) 1 calc R U P A 1
H50B H 0.256958 0.510057 0.547787 0.056 Uiso 0.614(3) 1 calc R U P A 1
C51 C 0.4091(4) 0.5696(2) 0.5498(2) 0.0494(10) Uani 0.614(3) 1 d D . P A 1
H51A H 0.379382 0.590545 0.592655 0.059 Uiso 0.614(3) 1 calc R U P A 1
H51B H 0.464603 0.522750 0.562585 0.059 Uiso 0.614(3) 1 calc R U P A 1
C52 C 0.2545(4) 0.90611(18) 0.31495(16) 0.0441(8) Uani 0.614(3) 1 d D . P A 1
H52A H 0.199889 0.947980 0.290694 0.053 Uiso 0.614(3) 1 calc R U P A 1
H52B H 0.298661 0.876350 0.280191 0.053 Uiso 0.614(3) 1 calc R U P A 1
C53 C 0.0054(3) 0.7897(2) 0.39327(19) 0.0389(8) Uani 0.614(3) 1 d D . P A 1
H53A H -0.011400 0.816818 0.433662 0.047 Uiso 0.614(3) 1 calc R U P A 1
H53B H -0.076403 0.781252 0.377730 0.047 Uiso 0.614(3) 1 calc R U P A 1
C54 C 0.5187(3) 0.8994(2) 0.42117(16) 0.0430(8) Uani 0.614(3) 1 d D . P A 1
H54A H 0.471611 0.912572 0.464144 0.052 Uiso 0.614(3) 1 calc R U P A 1
H54B H 0.559947 0.944387 0.397015 0.052 Uiso 0.614(3) 1 calc R U P A 1
C55 C 0.6397(3) 0.7071(3) 0.48983(19) 0.0526(10) Uani 0.614(3) 1 d D . P A 1
H55A H 0.712452 0.720389 0.511348 0.063 Uiso 0.614(3) 1 calc R U P A 1
H55B H 0.671468 0.687671 0.446455 0.063 Uiso 0.614(3) 1 calc R U P A 1
O14 O 0.2372(4) 0.8726(2) 0.3633(2) 0.0336(9) Uani 0.386(3) 1 d D . P A 2
O15 O 0.0800(4) 0.7513(3) 0.3923(2) 0.0367(10) Uani 0.386(3) 1 d D . P A 2
O16 O 0.1584(5) 0.6301(3) 0.4896(2) 0.0423(11) Uani 0.386(3) 1 d D . P A 2
O17 O 0.4890(4) 0.8504(2) 0.39878(19) 0.0345(9) Uani 0.386(3) 1 d D . P A 2
O18 O 0.4165(5) 0.5961(2) 0.5090(2) 0.0418(11) Uani 0.386(3) 1 d D . P A 2
O19 O 0.5526(3) 0.7249(3) 0.49604(17) 0.0347(9) Uani 0.386(3) 1 d D . P A 2
C56 C 0.6419(5) 0.7758(4) 0.4641(3) 0.0507(17) Uani 0.386(3) 1 d D . P A 2
H56A H 0.682777 0.758624 0.421207 0.061 Uiso 0.386(3) 1 calc R U P A 2
H56B H 0.707882 0.776597 0.495804 0.061 Uiso 0.386(3) 1 calc R U P A 2
C57 C -0.0059(5) 0.7176(5) 0.4452(3) 0.0509(17) Uani 0.386(3) 1 d D . P A 2
H57A H -0.090981 0.721926 0.428494 0.061 Uiso 0.386(3) 1 calc R U P A 2
H57B H -0.010848 0.743488 0.486295 0.061 Uiso 0.386(3) 1 calc R U P A 2
C58 C 0.1438(6) 0.8634(4) 0.3205(3) 0.0482(15) Uani 0.386(3) 1 d D . P A 2
H58A H 0.179065 0.831146 0.285681 0.058 Uiso 0.386(3) 1 calc R U P A 2
H58B H 0.111825 0.913229 0.295700 0.058 Uiso 0.386(3) 1 calc R U P A 2
C59 C 0.4274(6) 0.9216(4) 0.3767(3) 0.0477(17) Uani 0.386(3) 1 d D . P A 2
H59A H 0.489418 0.956991 0.354006 0.057 Uiso 0.386(3) 1 calc R U P A 2
H59B H 0.382768 0.942532 0.416911 0.057 Uiso 0.386(3) 1 calc R U P A 2
C60 C 0.5090(6) 0.6029(4) 0.5540(3) 0.0554(18) Uani 0.386(3) 1 d D . P A 2
H60A H 0.548020 0.552223 0.572628 0.066 Uiso 0.386(3) 1 calc R U P A 2
H60B H 0.469843 0.627521 0.593411 0.066 Uiso 0.386(3) 1 calc R U P A 2
C61 C 0.0407(7) 0.6359(5) 0.4639(4) 0.050(2) Uani 0.386(3) 1 d D . P A 2
H61A H -0.019435 0.610283 0.499357 0.060 Uiso 0.386(3) 1 calc R U P A 2
H61B H 0.046748 0.610676 0.422425 0.060 Uiso 0.386(3) 1 calc R U P A 2
C62 C 0.2118(9) 0.5544(3) 0.5028(3) 0.063(2) Uani 0.386(3) 1 d D . P A 2
H62A H 0.240228 0.535842 0.458553 0.075 Uiso 0.386(3) 1 calc R U P A 2
H62B H 0.148553 0.521444 0.528312 0.075 Uiso 0.386(3) 1 calc R U P A 2
C63 C 0.3247(10) 0.5522(4) 0.5464(3) 0.054(2) Uani 0.386(3) 1 d D . P A 2
H63A H 0.295947 0.571904 0.590014 0.065 Uiso 0.386(3) 1 calc R U P A 2
H63B H 0.360986 0.499197 0.558439 0.065 Uiso 0.386(3) 1 calc R U P A 2
C64 C 0.3351(7) 0.9128(4) 0.3264(3) 0.0455(16) Uani 0.386(3) 1 d D . P A 2
H64A H 0.300753 0.963238 0.304028 0.055 Uiso 0.386(3) 1 calc R U P A 2
H64B H 0.377420 0.884872 0.289911 0.055 Uiso 0.386(3) 1 calc R U P A 2
C65 C 0.0390(6) 0.8267(5) 0.3659(4) 0.0470(19) Uani 0.386(3) 1 d D . P A 2
H65A H 0.012726 0.855299 0.404704 0.056 Uiso 0.386(3) 1 calc R U P A 2
H65B H -0.034391 0.827555 0.338784 0.056 Uiso 0.386(3) 1 calc R U P A 2
C66 C 0.5773(8) 0.8534(6) 0.4469(5) 0.045(2) Uani 0.386(3) 1 d D . P A 2
H66A H 0.534028 0.870219 0.489408 0.054 Uiso 0.386(3) 1 calc R U P A 2
H66B H 0.639505 0.889630 0.426739 0.054 Uiso 0.386(3) 1 calc R U P A 2
C67 C 0.6076(9) 0.6503(6) 0.5132(4) 0.058(2) Uani 0.386(3) 1 d D . P A 2
H67A H 0.679739 0.649774 0.541141 0.070 Uiso 0.386(3) 1 calc R U P A 2
H67B H 0.638674 0.629328 0.470422 0.070 Uiso 0.386(3) 1 calc R U P A 2

loop_
_atom_site_aniso_label
_atom_site_aniso_U_11
_atom_site_aniso_U_22
_atom_site_aniso_U_33
_atom_site_aniso_U_23
_atom_site_aniso_U_13
_atom_site_aniso_U_12
Fe01 0.01378(9) 0.01703(9) 0.01201(8) -0.00168(6) -0.00127(6) -0.00158(7)
K1 0.01453(12) 0.01947(13) 0.01824(12) -0.00384(10) -0.00089(9) -0.00125(10)
K2 0.02486(15) 0.02889(16) 0.01751(13) -0.00559(11) -0.00301(11) 0.00099(12)
Si04 0.01574(17) 0.01667(17) 0.01984(16) -0.00567(13) -0.00499(13) 0.00148(13)
Si05 0.01396(16) 0.02445(19) 0.01750(16) 0.00047(14) 0.00085(13) -0.00220(14)
Si06 0.02313(18) 0.01580(17) 0.01499(15) -0.00288(13) -0.00270(13) 0.00198(13)
Si07 0.0266(2) 0.01787(18) 0.02169(17) -0.00449(14) 0.00275(14) -0.00582(15)
Si08 0.0301(2) 0.0259(2) 0.01312(16) -0.00259(14) 0.00070(14) -0.01059(16)
Si09 0.0257(2) 0.0406(2) 0.02199(18) 0.00513(17) -0.01097(15) -0.00834(17)
O6 0.0169(4) 0.0213(5) 0.0238(4) -0.0074(4) -0.0002(3) -0.0048(4)
O2 0.0178(4) 0.0185(4) 0.0236(4) -0.0035(4) 0.0014(3) -0.0012(3)
O3 0.0167(4) 0.0196(5) 0.0254(4) -0.0089(4) -0.0014(3) 0.0010(3)
O4 0.0143(4) 0.0165(4) 0.0257(4) -0.0039(3) -0.0033(3) -0.0010(3)
O5 0.0150(4) 0.0276(5) 0.0214(4) -0.0019(4) -0.0034(3) -0.0007(4)
O1 0.0280(5) 0.0274(5) 0.0189(4) -0.0064(4) -0.0039(4) 0.0049(4)
O7 0.0175(4) 0.0246(5) 0.0227(4) -0.0007(4) 0.0021(3) -0.0056(4)
N1 0.0166(5) 0.0193(5) 0.0160(5) -0.0006(4) 0.0008(4) -0.0035(4)
N2 0.0162(5) 0.0164(5) 0.0165(5) -0.0047(4) -0.0039(4) 0.0007(4)
N3 0.0220(6) 0.0245(6) 0.0129(5) -0.0008(4) -0.0028(4) -0.0058(4)
C6 0.0275(7) 0.0183(6) 0.0204(6) -0.0060(5) -0.0032(5) 0.0014(5)
C8 0.0237(7) 0.0167(6) 0.0276(7) -0.0046(5) 0.0005(5) -0.0034(5)
C15 0.0192(6) 0.0269(7) 0.0275(7) -0.0100(6) -0.0037(5) 0.0066(5)
O8 0.0395(15) 0.0306(12) 0.0261(11) -0.0006(8) -0.0105(12) -0.0019(11)
C4 0.0135(6) 0.0362(8) 0.0270(7) -0.0036(6) -0.0020(5) -0.0036(5)
C5 0.0148(6) 0.0228(7) 0.0300(7) -0.0065(5) 0.0030(5) -0.0043(5)
C1 0.0249(7) 0.0269(7) 0.0131(5) -0.0046(5) -0.0006(5) 0.0014(5)
O9 0.0268(12) 0.0387(15) 0.0283(14) -0.0091(11) 0.0003(11) -0.0049(12)
C7 0.0175(6) 0.0163(6) 0.0317(7) -0.0033(5) -0.0012(5) 0.0029(5)
C2 0.0248(7) 0.0304(7) 0.0127(5) -0.0057(5) 0.0002(5) -0.0016(6)
C9 0.0176(6) 0.0286(7) 0.0235(6) -0.0053(5) -0.0052(5) 0.0056(5)
C10 0.0132(6) 0.0240(7) 0.0252(6) -0.0060(5) -0.0020(5) -0.0020(5)
C11 0.0273(7) 0.0257(7) 0.0275(7) 0.0014(6) -0.0072(6) 0.0054(6)
C12 0.0197(6) 0.0181(6) 0.0263(6) -0.0061(5) 0.0007(5) 0.0005(5)
C13 0.0161(6) 0.0356(8) 0.0291(7) 0.0001(6) 0.0041(5) -0.0066(6)
O10 0.0472(17) 0.0293(12) 0.0311(13) -0.0036(10) 0.0059(10) 0.0008(12)
C14 0.0248(7) 0.0281(7) 0.0204(6) -0.0023(5) 0.0062(5) 0.0027(6)
C3 0.0247(7) 0.0276(7) 0.0154(6) -0.0040(5) -0.0052(5) 0.0002(5)
C16 0.0315(8) 0.0340(8) 0.0171(6) -0.0060(6) 0.0004(5) -0.0040(6)
C17 0.0223(7) 0.0207(7) 0.0289(7) -0.0088(5) -0.0007(5) -0.0016(5)
C18 0.0230(7) 0.0219(7) 0.0287(7) -0.0069(5) -0.0033(5) -0.0085(5)
C19 0.0386(8) 0.0247(7) 0.0240(7) -0.0087(6) 0.0045(6) -0.0035(6)
C20 0.0282(7) 0.0282(7) 0.0257(7) -0.0047(6) -0.0052(6) 0.0035(6)
C21 0.0208(7) 0.0270(7) 0.0342(7) -0.0130(6) -0.0071(6) 0.0054(5)
C22 0.0338(8) 0.0255(7) 0.0219(6) -0.0065(5) -0.0072(6) 0.0118(6)
C23 0.0256(7) 0.0358(8) 0.0229(7) -0.0090(6) -0.0036(5) -0.0012(6)
C24 0.0254(7) 0.0285(8) 0.0363(8) -0.0105(6) -0.0119(6) -0.0023(6)
C25 0.0222(7) 0.0270(7) 0.0203(6) 0.0006(5) 0.0028(5) -0.0026(5)
C26 0.0243(7) 0.0234(7) 0.0279(7) -0.0012(6) -0.0005(5) -0.0086(5)
C27 0.0439(9) 0.0222(7) 0.0242(7) -0.0018(6) 0.0003(6) -0.0069(6)
C28 0.0529(10) 0.0314(8) 0.0261(7) 0.0013(6) 0.0003(7) -0.0155(7)
C29 0.0463(10) 0.0316(8) 0.0305(8) 0.0009(6) -0.0140(7) -0.0121(7)
C30 0.0258(7) 0.0346(8) 0.0271(7) -0.0067(6) -0.0027(6) 0.0005(6)
C31 0.0318(8) 0.0477(10) 0.0267(7) -0.0073(7) -0.0037(6) -0.0129(7)
C32 0.0193(7) 0.0484(10) 0.0325(8) 0.0030(7) -0.0027(6) -0.0084(6)
O11 0.0384(14) 0.0361(15) 0.0331(12) -0.0086(12) 0.0009(9) -0.0105(12)
C33 0.0214(7) 0.0608(11) 0.0358(8) 0.0105(8) -0.0042(6) -0.0002(7)
C34 0.0429(9) 0.0256(8) 0.0340(8) -0.0049(6) -0.0146(7) 0.0040(7)
C35 0.0374(8) 0.0225(7) 0.0319(7) -0.0012(6) 0.0035(6) 0.0073(6)
C36 0.0445(9) 0.0403(9) 0.0174(6) -0.0075(6) 0.0034(6) -0.0156(7)
C37 0.0280(8) 0.0470(9) 0.0223(7) -0.0064(6) 0.0060(6) -0.0121(7)
O12 0.0448(15) 0.0464(15) 0.0259(11) -0.0027(10) -0.0008(10) 0.0146(11)
C38 0.0257(8) 0.0505(10) 0.0336(8) -0.0134(7) -0.0036(6) 0.0065(7)
C39 0.0352(8) 0.0441(9) 0.0233(7) -0.0122(6) 0.0036(6) -0.0137(7)
C40 0.0237(8) 0.0641(11) 0.0288(7) -0.0191(7) 0.0032(6) -0.0082(7)
O13 0.0230(12) 0.0571(17) 0.0346(11) -0.0157(11) -0.0038(8) 0.0023(11)
C41 0.0411(10) 0.0651(12) 0.0333(8) 0.0129(8) -0.0170(7) -0.0073(9)
C42 0.0542(11) 0.0356(9) 0.0472(10) -0.0117(8) 0.0064(8) -0.0244(8)
C43 0.0477(11) 0.0566(12) 0.0504(10) 0.0034(9) -0.0257(9) -0.0244(9)
C44 0.029(3) 0.073(4) 0.041(2) -0.028(2) 0.0023(19) -0.015(3)
C45 0.0309(18) 0.053(3) 0.036(2) -0.0130(19) 0.0115(14) -0.013(2)
C46 0.048(3) 0.042(2) 0.034(2) -0.002(2) -0.023(2) 0.007(2)
C47 0.058(3) 0.0308(19) 0.042(2) -0.0013(14) 0.0041(19) -0.0118(18)
C48 0.053(3) 0.071(3) 0.026(2) -0.008(3) -0.017(2) 0.030(3)
C49 0.055(3) 0.040(2) 0.0356(19) -0.0049(16) 0.0148(16) -0.018(2)
C50 0.069(3) 0.0257(17) 0.039(2) -0.0026(19) 0.011(2) 0.0074(19)
C51 0.066(3) 0.041(2) 0.0298(19) 0.0037(17) 0.0056(19) 0.0226(19)
C52 0.064(2) 0.0350(16) 0.0296(16) 0.0048(13) -0.0062(15) -0.0016(16)
C53 0.0286(18) 0.053(2) 0.041(2) -0.0203(17) -0.0173(14) 0.0043(16)
C54 0.0436(19) 0.052(2) 0.0397(17) -0.0213(16) 0.0121(14) -0.0240(17)
C55 0.0284(19) 0.086(3) 0.047(2) -0.026(2) -0.0127(14) 0.0151(19)
O14 0.037(2) 0.034(2) 0.0245(17) 0.0034(15) -0.0003(18) 0.0054(17)
O15 0.0248(19) 0.053(3) 0.033(2) -0.010(2) -0.0028(17) 0.003(2)
O16 0.058(3) 0.045(3) 0.030(2) -0.0128(18) 0.0001(19) -0.023(3)
O17 0.031(2) 0.040(2) 0.0329(18) -0.0084(15) 0.0094(14) -0.0104(16)
O18 0.074(3) 0.028(2) 0.0161(17) 0.0023(15) 0.0012(19) 0.0139(19)
O19 0.0233(18) 0.051(2) 0.0294(17) -0.0125(17) -0.0045(12) 0.0095(16)
C56 0.025(3) 0.100(6) 0.035(3) -0.028(3) -0.001(2) -0.012(3)
C57 0.030(3) 0.089(5) 0.043(3) -0.033(3) 0.005(3) -0.021(3)
C58 0.053(4) 0.055(4) 0.031(3) -0.001(2) -0.017(3) 0.023(3)
C59 0.055(4) 0.028(3) 0.055(4) 0.000(3) 0.026(3) -0.017(3)
C60 0.070(5) 0.057(4) 0.028(3) 0.005(2) -0.013(3) 0.036(3)
C61 0.051(5) 0.066(6) 0.039(3) -0.025(4) 0.019(3) -0.035(4)
C62 0.129(7) 0.040(3) 0.022(2) -0.006(2) 0.011(3) -0.035(4)
C63 0.117(7) 0.028(3) 0.018(3) -0.003(2) -0.007(4) -0.008(3)
C64 0.061(4) 0.036(3) 0.028(3) 0.014(2) 0.009(3) 0.007(3)
C65 0.027(4) 0.067(5) 0.049(5) -0.016(5) -0.020(3) 0.013(3)
C66 0.041(6) 0.054(6) 0.048(4) -0.024(4) 0.011(4) -0.026(4)
C67 0.052(5) 0.085(6) 0.029(4) -0.005(5) -0.013(3) 0.031(4)

loop_
_atom_type_symbol
_atom_type_description
_atom_type_scat_dispersion_real
_atom_type_scat_dispersion_imag
_atom_type_scat_source
C C 0.0033 0.0016 'International Tables Vol C Tables 4.2.6.8 and 6.1.1.4'
H H 0.0000 0.0000 'International Tables Vol C Tables 4.2.6.8 and 6.1.1.4'
Fe Fe 0.3463 0.8444 'International Tables Vol C Tables 4.2.6.8 and 6.1.1.4'
K K 0.2009 0.2494 'International Tables Vol C Tables 4.2.6.8 and 6.1.1.4'
N N 0.0061 0.0033 'International Tables Vol C Tables 4.2.6.8 and 6.1.1.4'
O O 0.0106 0.0060 'International Tables Vol C Tables 4.2.6.8 and 6.1.1.4'
Si Si 0.0817 0.0704 'International Tables Vol C Tables 4.2.6.8 and 6.1.1.4'

loop_
_geom_angle_atom_site_label_1
_geom_angle_atom_site_label_2
_geom_angle_atom_site_label_3
_geom_angle
_geom_angle_site_symmetry_1
_geom_angle_site_symmetry_3
_geom_angle_publ_flag
N1 Fe01 N2 120.40(4) . . ?
N1 Fe01 N3 119.11(4) . . ?
N3 Fe01 N2 120.49(4) . . ?
O6 K1 O2 116.24(3) . . ?
O6 K1 O3 146.06(3) . . ?
O6 K1 O4 58.31(2) . . ?
O6 K1 O5 118.14(3) . . ?
O6 K1 C1 84.83(3) . . ?
O2 K1 O3 58.83(2) . . ?
O2 K1 O4 57.96(2) . . ?
O2 K1 C1 101.99(3) . . ?
O3 K1 O4 108.09(3) . . ?
O3 K1 C1 128.83(3) . . ?
O4 K1 C1 94.55(3) . . ?
O5 K1 O2 117.38(3) . . ?
O5 K1 O3 58.86(2) . . ?
O5 K1 O4 153.76(3) . . ?
O5 K1 C1 111.37(3) . . ?
O1 K1 O6 106.62(3) . . ?
O1 K1 O2 100.39(3) . . ?
O1 K1 O3 107.27(3) . . ?
O1 K1 O4 114.29(3) . . ?
O1 K1 O5 91.86(3) . . ?
O1 K1 O7 101.60(3) . . ?
O1 K1 C1 23.96(3) . . ?
O7 K1 O6 58.90(3) . . ?
O7 K1 O2 157.90(3) . . ?
O7 K1 O3 111.67(3) . . ?
O7 K1 O4 113.72(3) . . ?
O7 K1 O5 59.69(3) . . ?
O7 K1 C1 99.03(3) . . ?
O1 K2 O8 83.29(6) . . ?
O1 K2 O9 88.94(6) . . ?
O1 K2 O10 116.47(6) . . ?
O1 K2 O11 89.73(5) . . ?
O1 K2 O12 116.70(5) . . ?
O1 K2 O13 118.35(5) . . ?
O1 K2 O14 83.62(9) . . ?
O1 K2 O15 84.04(10) . . ?
O1 K2 O17 95.57(7) . . ?
O1 K2 O18 115.20(7) . . ?
O1 K2 O19 122.96(7) . . ?
O8 K2 O9 59.74(7) . . ?
O8 K2 O10 112.95(7) . . ?
O8 K2 O11 59.17(7) . . ?
O8 K2 O13 111.47(7) . . ?
O9 K2 O13 151.22(7) . . ?
O10 K2 O9 57.70(7) . . ?
O10 K2 O11 152.49(7) . . ?
O10 K2 O13 111.30(7) . . ?
O11 K2 O9 118.61(8) . . ?
O11 K2 O13 57.21(8) . . ?
O12 K2 O8 160.00(7) . . ?
O12 K2 O9 118.07(7) . . ?
O12 K2 O10 60.42(7) . . ?
O12 K2 O11 116.86(8) . . ?
O12 K2 O13 59.80(8) . . ?
O14 K2 O15 60.93(12) . . ?
O14 K2 O17 61.73(12) . . ?
O14 K2 O18 160.72(11) . . ?
O14 K2 O19 115.93(12) . . ?
O15 K2 O18 114.51(13) . . ?
O15 K2 O19 152.95(11) . . ?
O17 K2 O15 122.31(12) . . ?
O17 K2 O18 117.26(13) . . ?
O17 K2 O19 58.84(12) . . ?
O19 K2 O18 58.51(12) . . ?
N2 Si04 C11 112.03(6) . . ?
N2 Si04 C21 112.77(6) . . ?
N2 Si04 C24 114.00(6) . . ?
C11 Si04 C24 105.03(6) . . ?
C21 Si04 C11 108.93(7) . . ?
C21 Si04 C24 103.44(6) . . ?
N1 Si05 C14 110.48(6) . . ?
N1 Si05 C25 113.18(6) . . ?
N1 Si05 C32 114.14(6) . . ?
C14 Si05 C25 106.73(6) . . ?
C14 Si05 C32 107.36(7) . . ?
C32 Si05 C25 104.45(6) . . ?
N2 Si06 C6 112.08(5) . . ?
N2 Si06 C22 112.42(6) . . ?
N2 Si06 C27 113.82(6) . . ?
C6 Si06 C27 108.38(6) . . ?
C22 Si06 C6 105.40(6) . . ?
C22 Si06 C27 104.10(7) . . ?
N1 Si07 C19 112.69(6) . . ?
N1 Si07 C35 112.41(6) . . ?
N1 Si07 C42 113.92(7) . . ?
C19 Si07 C35 107.40(7) . . ?
C42 Si07 C19 105.60(7) . . ?
C42 Si07 C35 104.15(8) . . ?
N3 Si08 C28 112.95(7) . . ?
N3 Si08 C36 112.99(6) . . ?
N3 Si08 C37 113.26(6) . . ?
C36 Si08 C28 106.94(7) . . ?
C37 Si08 C28 105.31(7) . . ?
C37 Si08 C36 104.69(7) . . ?
N3 Si09 C33 112.65(6) . . ?
N3 Si09 C41 114.15(7) . . ?
N3 Si09 C43 112.84(7) . . ?
C33 Si09 C41 104.61(8) . . ?
C33 Si09 C43 105.75(9) . . ?
C43 Si09 C41 106.09(8) . . ?
C12 O6 K1 118.79(7) . . ?
C12 O6 C18 111.92(9) . . ?
C18 O6 K1 117.92(7) . . ?
C8 O2 K1 117.94(7) . . ?
C5 O2 K1 119.75(7) . . ?
C5 O2 C8 111.08(9) . . ?
C15 O3 K1 115.65(7) . . ?
C17 O3 K1 112.59(7) . . ?
C17 O3 C15 110.81(9) . . ?
C7 O4 K1 111.21(7) . . ?
C10 O4 K1 107.22(7) . . ?
C10 O4 C7 111.51(9) . . ?
C4 O5 K1 116.14(7) . . ?
C9 O5 K1 116.62(7) . . ?
C9 O5 C4 110.95(9) . . ?
K2 O1 K1 164.52(4) . . ?
C1 O1 K1 97.81(7) . . ?
C1 O1 K2 97.09(7) . . ?
C13 O7 K1 108.31(7) . . ?
C26 O7 K1 113.92(7) . . ?
C26 O7 C13 112.36(9) . . ?
Si05 N1 Fe01 120.52(6) . . ?
Si07 N1 Fe01 116.87(5) . . ?
Si07 N1 Si05 122.35(6) . . ?
Si04 N2 Fe01 118.26(5) . . ?
Si06 N2 Fe01 118.40(5) . . ?
Si06 N2 Si04 122.96(6) . . ?
Si08 N3 Fe01 118.75(6) . . ?
Si08 N3 Si09 123.78(6) . . ?
Si09 N3 Fe01 117.08(5) . . ?
Si06 C6 H6A 109.5 . . ?
Si06 C6 H6B 109.5 . . ?
Si06 C6 H6C 109.5 . . ?
H6A C6 H6B 109.5 . . ?
H6A C6 H6C 109.5 . . ?
H6B C6 H6C 109.5 . . ?
O2 C8 H8A 109.8 . . ?
O2 C8 H8B 109.8 . . ?
O2 C8 C17 109.58(10) . . ?
H8A C8 H8B 108.2 . . ?
C17 C8 H8A 109.8 . . ?
C17 C8 H8B 109.8 . . ?
O3 C15 H15A 109.9 . . ?
O3 C15 H15B 109.9 . . ?
O3 C15 C9 108.77(10) . . ?
H15A C15 H15B 108.3 . . ?
C9 C15 H15A 109.9 . . ?
C9 C15 H15B 109.9 . . ?
C46 O8 K2 109.4(2) . . ?
C46 O8 C52 111.7(3) . . ?
C52 O8 K2 106.6(2) . . ?
O5 C4 H4A 109.8 . . ?
O5 C4 H4B 109.8 . . ?
O5 C4 C13 109.53(10) . . ?
H4A C4 H4B 108.2 . . ?
C13 C4 H4A 109.8 . . ?
C13 C4 H4B 109.8 . . ?
O2 C5 H5A 109.8 . . ?
O2 C5 H5B 109.8 . . ?
O2 C5 C10 109.28(10) . . ?
H5A C5 H5B 108.3 . . ?
C10 C5 H5A 109.8 . . ?
C10 C5 H5B 109.8 . . ?
K2 C1 K1 116.73(4) . . ?
O1 C1 K1 58.23(6) . . ?
O1 C1 K2 58.63(6) . . ?
O1 C1 C2 119.15(12) . . ?
O1 C1 C3 117.42(12) . . ?
C2 C1 K1 108.88(8) . . ?
C2 C1 K2 97.57(7) . . ?
C2 C1 C3 123.35(12) . . ?
C3 C1 K1 102.35(7) . . ?
C3 C1 K2 108.91(8) . . ?
C45 O9 K2 117.3(2) . . ?
C45 O9 C53 112.1(3) . . ?
C53 O9 K2 113.66(19) . . ?
O4 C7 H7A 110.1 . . ?
O4 C7 H7B 110.1 . . ?
O4 C7 C12 108.23(10) . . ?
H7A C7 H7B 108.4 . . ?
C12 C7 H7A 110.1 . . ?
C12 C7 H7B 110.1 . . ?
C16 C2 C1 118.36(12) . . ?
C30 C2 C1 125.57(13) . . ?
C30 C2 C16 115.98(13) . . ?
O5 C9 C15 109.11(10) . . ?
O5 C9 H9A 109.9 . . ?
O5 C9 H9B 109.9 . . ?
C15 C9 H9A 109.9 . . ?
C15 C9 H9B 109.9 . . ?
H9A C9 H9B 108.3 . . ?
O4 C10 C5 108.46(10) . . ?
O4 C10 H10A 110.0 . . ?
O4 C10 H10B 110.0 . . ?
C5 C10 H10A 110.0 . . ?
C5 C10 H10B 110.0 . . ?
H10A C10 H10B 108.4 . . ?
Si04 C11 H11A 109.5 . . ?
Si04 C11 H11B 109.5 . . ?
Si04 C11 H11C 109.5 . . ?
H11A C11 H11B 109.5 . . ?
H11A C11 H11C 109.5 . . ?
H11B C11 H11C 109.5 . . ?
O6 C12 C7 107.99(10) . . ?
O6 C12 H12A 110.1 . . ?
O6 C12 H12B 110.1 . . ?
C7 C12 H12A 110.1 . . ?
C7 C12 H12B 110.1 . . ?
H12A C12 H12B 108.4 . . ?
O7 C13 C4 107.48(10) . . ?
O7 C13 H13A 110.2 . . ?
O7 C13 H13B 110.2 . . ?
C4 C13 H13A 110.2 . . ?
C4 C13 H13B 110.2 . . ?
H13A C13 H13B 108.5 . . ?
C49 O10 K2 116.77(19) . . ?
C49 O10 C50 112.7(3) . . ?
C50 O10 K2 107.6(2) . . ?
Si05 C14 H14A 109.5 . . ?
Si05 C14 H14B 109.5 . . ?
Si05 C14 H14C 109.5 . . ?
H14A C14 H14B 109.5 . . ?
H14A C14 H14C 109.5 . . ?
H14B C14 H14C 109.5 . . ?
C20 C3 C1 125.14(12) . . ?
C23 C3 C1 118.51(12) . . ?
C23 C3 C20 116.19(13) . . ?
C2 C16 H16 119.2 . . ?
C39 C16 C2 121.54(14) . . ?
C39 C16 H16 119.2 . . ?
O3 C17 C8 108.71(10) . . ?
O3 C17 H17A 109.9 . . ?
O3 C17 H17B 109.9 . . ?
C8 C17 H17A 109.9 . . ?
C8 C17 H17B 109.9 . . ?
H17A C17 H17B 108.3 . . ?
O6 C18 H18A 110.0 . . ?
O6 C18 H18B 110.0 . . ?
O6 C18 C26 108.61(10) . . ?
H18A C18 H18B 108.3 . . ?
C26 C18 H18A 110.0 . . ?
C26 C18 H18B 110.0 . . ?
Si07 C19 H19A 109.5 . . ?
Si07 C19 H19B 109.5 . . ?
Si07 C19 H19C 109.5 . . ?
H19A C19 H19B 109.5 . . ?
H19A C19 H19C 109.5 . . ?
H19B C19 H19C 109.5 . . ?
C3 C20 H20 119.0 . . ?
C34 C20 C3 121.92(14) . . ?
C34 C20 H20 119.0 . . ?
Si04 C21 H21A 109.5 . . ?
Si04 C21 H21B 109.5 . . ?
Si04 C21 H21C 109.5 . . ?
H21A C21 H21B 109.5 . . ?
H21A C21 H21C 109.5 . . ?
H21B C21 H21C 109.5 . . ?
Si06 C22 H22A 109.5 . . ?
Si06 C22 H22B 109.5 . . ?
Si06 C22 H22C 109.5 . . ?
H22A C22 H22B 109.5 . . ?
H22A C22 H22C 109.5 . . ?
H22B C22 H22C 109.5 . . ?
C3 C23 H23 119.3 . . ?
C31 C23 C3 121.40(14) . . ?
C31 C23 H23 119.3 . . ?
Si04 C24 H24A 109.5 . . ?
Si04 C24 H24B 109.5 . . ?
Si04 C24 H24C 109.5 . . ?
H24A C24 H24B 109.5 . . ?
H24A C24 H24C 109.5 . . ?
H24B C24 H24C 109.5 . . ?
Si05 C25 H25A 109.5 . . ?
Si05 C25 H25B 109.5 . . ?
Si05 C25 H25C 109.5 . . ?
H25A C25 H25B 109.5 . . ?
H25A C25 H25C 109.5 . . ?
H25B C25 H25C 109.5 . . ?
O7 C26 C18 108.28(10) . . ?
O7 C26 H26A 110.0 . . ?
O7 C26 H26B 110.0 . . ?
C18 C26 H26A 110.0 . . ?
C18 C26 H26B 110.0 . . ?
H26A C26 H26B 108.4 . . ?
Si06 C27 H27A 109.5 . . ?
Si06 C27 H27B 109.5 . . ?
Si06 C27 H27C 109.5 . . ?
H27A C27 H27B 109.5 . . ?
H27A C27 H27C 109.5 . . ?
H27B C27 H27C 109.5 . . ?
Si08 C28 H28A 109.5 . . ?
Si08 C28 H28B 109.5 . . ?
Si08 C28 H28C 109.5 . . ?
H28A C28 H28B 109.5 . . ?
H28A C28 H28C 109.5 . . ?
H28B C28 H28C 109.5 . . ?
C31 C29 H29 120.5 . . ?
C31 C29 C34 118.90(14) . . ?
C34 C29 H29 120.5 . . ?
C2 C30 H30 119.1 . . ?
C38 C30 C2 121.84(14) . . ?
C38 C30 H30 119.1 . . ?
C23 C31 H31 119.5 . . ?
C29 C31 C23 120.97(14) . . ?
C29 C31 H31 119.5 . . ?
Si05 C32 H32A 109.5 . . ?
Si05 C32 H32B 109.5 . . ?
Si05 C32 H32C 109.5 . . ?
H32A C32 H32B 109.5 . . ?
H32A C32 H32C 109.5 . . ?
H32B C32 H32C 109.5 . . ?
C47 O11 K2 116.2(2) . . ?
C47 O11 C54 113.0(3) . . ?
C54 O11 K2 118.9(2) . . ?
Si09 C33 H33A 109.5 . . ?
Si09 C33 H33B 109.5 . . ?
Si09 C33 H33C 109.5 . . ?
H33A C33 H33B 109.5 . . ?
H33A C33 H33C 109.5 . . ?
H33B C33 H33C 109.5 . . ?
C20 C34 C29 120.53(14) . . ?
C20 C34 H34 119.7 . . ?
C29 C34 H34 119.7 . . ?
Si07 C35 H35A 109.5 . . ?
Si07 C35 H35B 109.5 . . ?
Si07 C35 H35C 109.5 . . ?
H35A C35 H35B 109.5 . . ?
H35A C35 H35C 109.5 . . ?
H35B C35 H35C 109.5 . . ?
K2 C36 H36A 71.8 . . ?
K2 C36 H36B 54.0 . . ?
K2 C36 H36C 87.5 . . ?
Si08 C36 K2 160.54(7) . . ?
Si08 C36 H36A 109.5 . . ?
Si08 C36 H36B 109.5 . . ?
Si08 C36 H36C 109.5 . . ?
H36A C36 H36B 109.5 . . ?
H36A C36 H36C 109.5 . . ?
H36B C36 H36C 109.5 . . ?
Si08 C37 H37A 109.5 . . ?
Si08 C37 H37B 109.5 . . ?
Si08 C37 H37C 109.5 . . ?
H37A C37 H37B 109.5 . . ?
H37A C37 H37C 109.5 . . ?
H37B C37 H37C 109.5 . . ?
C48 O12 K2 118.1(3) . . ?
C51 O12 K2 117.2(2) . . ?
C51 O12 C48 110.9(3) . . ?
C30 C38 H38 119.4 . . ?
C30 C38 C40 121.21(15) . . ?
C40 C38 H38 119.4 . . ?
C16 C39 H39 119.4 . . ?
C16 C39 C40 121.23(15) . . ?
C40 C39 H39 119.4 . . ?
C38 C40 H40 120.9 . . ?
C39 C40 C38 118.16(14) . . ?
C39 C40 H40 120.9 . . ?
C44 O13 K2 116.3(3) . . ?
C55 O13 K2 108.8(2) . . ?
C55 O13 C44 112.9(4) . . ?
Si09 C41 H41A 109.5 . . ?
Si09 C41 H41B 109.5 . . ?
Si09 C41 H41C 109.5 . . ?
H41A C41 H41B 109.5 . . ?
H41A C41 H41C 109.5 . . ?
H41B C41 H41C 109.5 . . ?
Si07 C42 H42A 109.5 . . ?
Si07 C42 H42B 109.5 . . ?
Si07 C42 H42C 109.5 . . ?
H42A C42 H42B 109.5 . . ?
H42A C42 H42C 109.5 . . ?
H42B C42 H42C 109.5 . . ?
Si09 C43 H43A 109.5 . . ?
Si09 C43 H43B 109.5 . . ?
Si09 C43 H43C 109.5 . . ?
H43A C43 H43B 109.5 . . ?
H43A C43 H43C 109.5 . . ?
H43B C43 H43C 109.5 . . ?
O13 C44 H44A 109.8 . . ?
O13 C44 H44B 109.8 . . ?
O13 C44 C54 109.4(4) . . ?
H44A C44 H44B 108.2 . . ?
C54 C44 H44A 109.8 . . ?
C54 C44 H44B 109.8 . . ?
O9 C45 H45A 110.0 . . ?
O9 C45 H45B 110.0 . . ?
O9 C45 C49 108.5(3) . . ?
H45A C45 H45B 108.4 . . ?
C49 C45 H45A 110.0 . . ?
C49 C45 H45B 110.0 . . ?
O8 C46 H46A 110.2 . . ?
O8 C46 H46B 110.2 . . ?
O8 C46 C53 107.4(3) . . ?
H46A C46 H46B 108.5 . . ?
C53 C46 H46A 110.2 . . ?
C53 C46 H46B 110.2 . . ?
O11 C47 H47A 109.9 . . ?
O11 C47 H47B 109.9 . . ?
O11 C47 C52 108.8(3) . . ?
H47A C47 H47B 108.3 . . ?
C52 C47 H47A 109.9 . . ?
C52 C47 H47B 109.9 . . ?
O12 C48 H48A 109.8 . . ?
O12 C48 H48B 109.8 . . ?
O12 C48 C55 109.5(3) . . ?
H48A C48 H48B 108.2 . . ?
C55 C48 H48A 109.8 . . ?
C55 C48 H48B 109.8 . . ?
O10 C49 C45 109.1(3) . . ?
O10 C49 H49A 109.9 . . ?
O10 C49 H49B 109.9 . . ?
C45 C49 H49A 109.9 . . ?
C45 C49 H49B 109.9 . . ?
H49A C49 H49B 108.3 . . ?
O10 C50 H50A 109.9 . . ?
O10 C50 H50B 109.9 . . ?
O10 C50 C51 108.8(3) . . ?
H50A C50 H50B 108.3 . . ?
C51 C50 H50A 109.9 . . ?
C51 C50 H50B 109.9 . . ?
O12 C51 C50 110.9(3) . . ?
O12 C51 H51A 109.5 . . ?
O12 C51 H51B 109.5 . . ?
C50 C51 H51A 109.5 . . ?
C50 C51 H51B 109.5 . . ?
H51A C51 H51B 108.0 . . ?
O8 C52 C47 107.7(3) . . ?
O8 C52 H52A 110.2 . . ?
O8 C52 H52B 110.2 . . ?
C47 C52 H52A 110.2 . . ?
C47 C52 H52B 110.2 . . ?
H52A C52 H52B 108.5 . . ?
O9 C53 C46 109.2(3) . . ?
O9 C53 H53A 109.8 . . ?
O9 C53 H53B 109.8 . . ?
C46 C53 H53A 109.8 . . ?
C46 C53 H53B 109.8 . . ?
H53A C53 H53B 108.3 . . ?
O11 C54 C44 108.2(3) . . ?
O11 C54 H54A 110.1 . . ?
O11 C54 H54B 110.1 . . ?
C44 C54 H54A 110.1 . . ?
C44 C54 H54B 110.1 . . ?
H54A C54 H54B 108.4 . . ?
O13 C55 C48 109.6(3) . . ?
O13 C55 H55A 109.7 . . ?
O13 C55 H55B 109.7 . . ?
C48 C55 H55A 109.7 . . ?
C48 C55 H55B 109.7 . . ?
H55A C55 H55B 108.2 . . ?
C58 O14 K2 107.2(3) . . ?
C58 O14 C64 112.2(5) . . ?
C64 O14 K2 106.9(3) . . ?
C57 O15 K2 118.5(3) . . ?
C65 O15 K2 113.0(4) . . ?
C65 O15 C57 112.6(5) . . ?
C61 O16 K2 116.8(4) . . ?
C61 O16 C62 112.5(6) . . ?
C62 O16 K2 111.2(4) . . ?
C59 O17 K2 115.2(3) . . ?
C59 O17 C66 112.3(5) . . ?
C66 O17 K2 121.0(5) . . ?
C60 O18 K2 116.7(4) . . ?
C63 O18 K2 119.9(4) . . ?
C63 O18 C60 108.6(5) . . ?
C56 O19 K2 111.7(3) . . ?
C67 O19 K2 111.4(5) . . ?
C67 O19 C56 112.5(6) . . ?
O19 C56 H56A 109.7 . . ?
O19 C56 H56B 109.7 . . ?
O19 C56 C66 109.6(5) . . ?
H56A C56 H56B 108.2 . . ?
C66 C56 H56A 109.7 . . ?
C66 C56 H56B 109.7 . . ?
O15 C57 H57A 110.2 . . ?
O15 C57 H57B 110.2 . . ?
O15 C57 C61 107.7(5) . . ?
H57A C57 H57B 108.5 . . ?
C61 C57 H57A 110.2 . . ?
C61 C57 H57B 110.2 . . ?
K2 C58 H58A 77.4 . . ?
K2 C58 H58B 158.7 . . ?
O14 C58 K2 49.7(2) . . ?
O14 C58 H58A 110.2 . . ?
O14 C58 H58B 110.2 . . ?
O14 C58 C65 107.7(4) . . ?
H58A C58 H58B 108.5 . . ?
C65 C58 K2 85.8(4) . . ?
C65 C58 H58A 110.2 . . ?
C65 C58 H58B 110.2 . . ?
O17 C59 H59A 110.0 . . ?
O17 C59 H59B 110.0 . . ?
O17 C59 C64 108.5(5) . . ?
H59A C59 H59B 108.4 . . ?
C64 C59 H59A 110.0 . . ?
C64 C59 H59B 110.0 . . ?
O18 C60 H60A 110.1 . . ?
O18 C60 H60B 110.1 . . ?
O18 C60 C67 108.2(5) . . ?
H60A C60 H60B 108.4 . . ?
C67 C60 H60A 110.1 . . ?
C67 C60 H60B 110.1 . . ?
O16 C61 C57 110.0(5) . . ?
O16 C61 H61A 109.7 . . ?
O16 C61 H61B 109.7 . . ?
C57 C61 H61A 109.7 . . ?
C57 C61 H61B 109.7 . . ?
H61A C61 H61B 108.2 . . ?
O16 C62 H62A 110.1 . . ?
O16 C62 H62B 110.1 . . ?
O16 C62 C63 108.1(5) . . ?
H62A C62 H62B 108.4 . . ?
C63 C62 H62A 110.1 . . ?
C63 C62 H62B 110.1 . . ?
O18 C63 C62 110.0(5) . . ?
O18 C63 H63A 109.7 . . ?
O18 C63 H63B 109.7 . . ?
C62 C63 H63A 109.7 . . ?
C62 C63 H63B 109.7 . . ?
H63A C63 H63B 108.2 . . ?
K2 C64 H64A 159.6 . . ?
K2 C64 H64B 79.5 . . ?
O14 C64 K2 50.0(2) . . ?
O14 C64 C59 108.2(4) . . ?
O14 C64 H64A 110.1 . . ?
O14 C64 H64B 110.1 . . ?
C59 C64 K2 83.5(3) . . ?
C59 C64 H64A 110.1 . . ?
C59 C64 H64B 110.1 . . ?
H64A C64 H64B 108.4 . . ?
O15 C65 C58 109.8(5) . . ?
O15 C65 H65A 109.7 . . ?
O15 C65 H65B 109.7 . . ?
C58 C65 H65A 109.7 . . ?
C58 C65 H65B 109.7 . . ?
H65A C65 H65B 108.2 . . ?
O17 C66 C56 107.8(6) . . ?
O17 C66 H66A 110.1 . . ?
O17 C66 H66B 110.1 . . ?
C56 C66 H66A 110.1 . . ?
C56 C66 H66B 110.1 . . ?
H66A C66 H66B 108.5 . . ?
O19 C67 C60 108.4(6) . . ?
O19 C67 H67A 110.0 . . ?
O19 C67 H67B 110.0 . . ?
C60 C67 H67A 110.0 . . ?
C60 C67 H67B 110.0 . . ?
H67A C67 H67B 108.4 . . ?

loop_
_geom_bond_atom_site_label_1
_geom_bond_atom_site_label_2
_geom_bond_distance
_geom_bond_site_symmetry_2
_geom_bond_publ_flag
Fe01 N1 1.9825(10) . ?
Fe01 N2 1.9886(10) . ?
Fe01 N3 1.9865(10) . ?
K1 O6 2.8366(9) . ?
K1 O2 2.8519(9) . ?
K1 O3 2.8614(9) . ?
K1 O4 2.9166(9) . ?
K1 O5 2.8404(9) . ?
K1 O1 2.7242(9) . ?
K1 O7 2.7972(9) . ?
K1 C1 3.1745(12) . ?
K2 O1 2.7013(9) . ?
K2 O8 2.828(3) . ?
K2 O9 2.890(3) . ?
K2 O10 2.865(3) . ?
K2 O11 2.873(3) . ?
K2 O12 2.793(2) . ?
K2 O13 2.898(2) . ?
K2 O14 2.746(4) . ?
K2 O15 2.859(5) . ?
K2 O17 2.759(3) . ?
K2 O18 2.897(4) . ?
K2 O19 2.889(3) . ?
Si04 N2 1.7107(10) . ?
Si04 C11 1.8748(14) . ?
Si04 C21 1.8723(13) . ?
Si04 C24 1.8848(13) . ?
Si05 N1 1.7065(10) . ?
Si05 C14 1.8765(14) . ?
Si05 C25 1.8886(13) . ?
Si05 C32 1.8830(14) . ?
Si06 N2 1.6979(10) . ?
Si06 C6 1.8857(12) . ?
Si06 C22 1.8667(14) . ?
Si06 C27 1.8890(14) . ?
Si07 N1 1.7054(11) . ?
Si07 C19 1.8745(13) . ?
Si07 C35 1.8853(15) . ?
Si07 C42 1.8725(15) . ?
Si08 N3 1.7046(11) . ?
Si08 C28 1.8852(15) . ?
Si08 C36 1.8791(14) . ?
Si08 C37 1.8700(15) . ?
Si09 N3 1.7051(11) . ?
Si09 C33 1.8696(17) . ?
Si09 C41 1.8819(15) . ?
Si09 C43 1.8705(17) . ?
O6 C12 1.4184(15) . ?
O6 C18 1.4236(14) . ?
O2 C8 1.4217(15) . ?
O2 C5 1.4181(15) . ?
O3 C15 1.4210(15) . ?
O3 C17 1.4180(15) . ?
O4 C7 1.4215(15) . ?
O4 C10 1.4170(14) . ?
O5 C4 1.4264(15) . ?
O5 C9 1.4178(15) . ?
O1 C1 1.3012(16) . ?
O7 C13 1.4223(15) . ?
O7 C26 1.4185(16) . ?
C6 H6A 0.9800 . ?
C6 H6B 0.9800 . ?
C6 H6C 0.9800 . ?
C8 H8A 0.9900 . ?
C8 H8B 0.9900 . ?
C8 C17 1.4973(18) . ?
C15 H15A 0.9900 . ?
C15 H15B 0.9900 . ?
C15 C9 1.5000(18) . ?
O8 C46 1.417(5) . ?
O8 C52 1.417(4) . ?
C4 H4A 0.9900 . ?
C4 H4B 0.9900 . ?
C4 C13 1.492(2) . ?
C5 H5A 0.9900 . ?
C5 H5B 0.9900 . ?
C5 C10 1.4957(18) . ?
C1 C2 1.4503(18) . ?
C1 C3 1.4726(19) . ?
O9 C45 1.417(4) . ?
O9 C53 1.421(4) . ?
C7 H7A 0.9900 . ?
C7 H7B 0.9900 . ?
C7 C12 1.4945(17) . ?
C2 C16 1.4158(19) . ?
C2 C30 1.4149(19) . ?
C9 H9A 0.9900 . ?
C9 H9B 0.9900 . ?
C10 H10A 0.9900 . ?
C10 H10B 0.9900 . ?
C11 H11A 0.9800 . ?
C11 H11B 0.9800 . ?
C11 H11C 0.9800 . ?
C12 H12A 0.9900 . ?
C12 H12B 0.9900 . ?
C13 H13A 0.9900 . ?
C13 H13B 0.9900 . ?
O10 C49 1.417(5) . ?
O10 C50 1.431(5) . ?
C14 H14A 0.9800 . ?
C14 H14B 0.9800 . ?
C14 H14C 0.9800 . ?
C3 C20 1.4096(19) . ?
C3 C23 1.4081(19) . ?
C16 H16 0.9500 . ?
C16 C39 1.385(2) . ?
C17 H17A 0.9900 . ?
C17 H17B 0.9900 . ?
C18 H18A 0.9900 . ?
C18 H18B 0.9900 . ?
C18 C26 1.4935(18) . ?
C19 H19A 0.9800 . ?
C19 H19B 0.9800 . ?
C19 H19C 0.9800 . ?
C20 H20 0.9500 . ?
C20 C34 1.378(2) . ?
C21 H21A 0.9800 . ?
C21 H21B 0.9800 . ?
C21 H21C 0.9800 . ?
C22 H22A 0.9800 . ?
C22 H22B 0.9800 . ?
C22 H22C 0.9800 . ?
C23 H23 0.9500 . ?
C23 C31 1.387(2) . ?
C24 H24A 0.9800 . ?
C24 H24B 0.9800 . ?
C24 H24C 0.9800 . ?
C25 H25A 0.9800 . ?
C25 H25B 0.9800 . ?
C25 H25C 0.9800 . ?
C26 H26A 0.9900 . ?
C26 H26B 0.9900 . ?
C27 H27A 0.9800 . ?
C27 H27B 0.9800 . ?
C27 H27C 0.9800 . ?
C28 H28A 0.9800 . ?
C28 H28B 0.9800 . ?
C28 H28C 0.9800 . ?
C29 H29 0.9500 . ?
C29 C31 1.376(2) . ?
C29 C34 1.390(2) . ?
C30 H30 0.9500 . ?
C30 C38 1.378(2) . ?
C31 H31 0.9500 . ?
C32 H32A 0.9800 . ?
C32 H32B 0.9800 . ?
C32 H32C 0.9800 . ?
O11 C47 1.407(5) . ?
O11 C54 1.421(4) . ?
C33 H33A 0.9800 . ?
C33 H33B 0.9800 . ?
C33 H33C 0.9800 . ?
C34 H34 0.9500 . ?
C35 H35A 0.9800 . ?
C35 H35B 0.9800 . ?
C35 H35C 0.9800 . ?
C36 H36A 0.9800 . ?
C36 H36B 0.9800 . ?
C36 H36C 0.9800 . ?
C37 H37A 0.9800 . ?
C37 H37B 0.9800 . ?
C37 H37C 0.9800 . ?
O12 C48 1.430(7) . ?
O12 C51 1.420(5) . ?
C38 H38 0.9500 . ?
C38 C40 1.392(2) . ?
C39 H39 0.9500 . ?
C39 C40 1.389(2) . ?
C40 H40 0.9500 . ?
O13 C44 1.413(8) . ?
O13 C55 1.413(5) . ?
C41 H41A 0.9800 . ?
C41 H41B 0.9800 . ?
C41 H41C 0.9800 . ?
C42 H42A 0.9800 . ?
C42 H42B 0.9800 . ?
C42 H42C 0.9800 . ?
C43 H43A 0.9800 . ?
C43 H43B 0.9800 . ?
C43 H43C 0.9800 . ?
C44 H44A 0.9900 . ?
C44 H44B 0.9900 . ?
C44 C54 1.482(7) . ?
C45 H45A 0.9900 . ?
C45 H45B 0.9900 . ?
C45 C49 1.488(5) . ?
C46 H46A 0.9900 . ?
C46 H46B 0.9900 . ?
C46 C53 1.487(5) . ?
C47 H47A 0.9900 . ?
C47 H47B 0.9900 . ?
C47 C52 1.499(5) . ?
C48 H48A 0.9900 . ?
C48 H48B 0.9900 . ?
C48 C55 1.487(7) . ?
C49 H49A 0.9900 . ?
C49 H49B 0.9900 . ?
C50 H50A 0.9900 . ?
C50 H50B 0.9900 . ?
C50 C51 1.486(6) . ?
C51 H51A 0.9900 . ?
C51 H51B 0.9900 . ?
C52 H52A 0.9900 . ?
C52 H52B 0.9900 . ?
C53 H53A 0.9900 . ?
C53 H53B 0.9900 . ?
C54 H54A 0.9900 . ?
C54 H54B 0.9900 . ?
C55 H55A 0.9900 . ?
C55 H55B 0.9900 . ?
O14 C58 1.408(6) . ?
O14 C64 1.409(7) . ?
O15 C57 1.420(7) . ?
O15 C65 1.410(8) . ?
O16 C61 1.392(8) . ?
O16 C62 1.413(8) . ?
O17 C59 1.399(7) . ?
O17 C66 1.412(11) . ?
O18 C60 1.417(8) . ?
O18 C63 1.400(9) . ?
O19 C56 1.421(7) . ?
O19 C67 1.409(11) . ?
C56 H56A 0.9900 . ?
C56 H56B 0.9900 . ?
C56 C66 1.492(12) . ?
C57 H57A 0.9900 . ?
C57 H57B 0.9900 . ?
C57 C61 1.498(9) . ?
C58 H58A 0.9900 . ?
C58 H58B 0.9900 . ?
C58 C65 1.501(8) . ?
C59 H59A 0.9900 . ?
C59 H59B 0.9900 . ?
C59 C64 1.501(9) . ?
C60 H60A 0.9900 . ?
C60 H60B 0.9900 . ?
C60 C67 1.510(11) . ?
C61 H61A 0.9900 . ?
C61 H61B 0.9900 . ?
C62 H62A 0.9900 . ?
C62 H62B 0.9900 . ?
C62 C63 1.542(9) . ?
C63 H63A 0.9900 . ?
C63 H63B 0.9900 . ?
C64 H64A 0.9900 . ?
C64 H64B 0.9900 . ?
C65 H65A 0.9900 . ?
C65 H65B 0.9900 . ?
C66 H66A 0.9900 . ?
C66 H66B 0.9900 . ?
C67 H67A 0.9900 . ?
C67 H67B 0.9900 . ?
